data_7106465
loop_
_publ_author_name
'Garc\'ia-\'Alvarez, Joaqu\'un'
'D\'iez, Josefina'
'Gimeno, Jos\'e'
'Seifried, Christine M.'

_publ_section_title
;
 Re(I) Catalysed Isomerisation of Propargylic Alcohols into
 \a,\b-Unsaturated Carbonyl Compounds: An Unprecedented Recyclable
 Catalytic System in Ionic Liquids.
;
_journal_name_full Chem.Commun.
_journal_page_first 6470
_journal_page_last 6472
_journal_paper_doi 10.1039/c1cc10768b
_journal_volume 47
_journal_year 2011
_chemical_compound_source synthesis
_chemical_formula_moiety 'C32 H32 N O5 P3 Re S, F6 Sb'
_chemical_formula_sum 'C32 H32 F6 N O5 P3 Re S Sb'
_chemical_formula_weight 1057.51
_chemical_name_systematic ?
_space_group_IT_number 14
_symmetry_cell_setting monoclinic
_symmetry_Int_Tables_number 14
_symmetry_space_group_name_Hall '-P 2yn'
_symmetry_space_group_name_H-M 'P 1 21/n 1'
_atom_sites_solution_hydrogens geom
_atom_sites_solution_primary direct
_atom_sites_solution_secondary difmap
_audit_creation_method SHELXL-97
_cell_angle_alpha 90.00
_cell_angle_beta 98.605(2)
_cell_angle_gamma 90.00
_cell_formula_units_Z 8
_cell_length_a 11.2549(2)
_cell_length_b 18.9630(3)
_cell_length_c 36.8567(8)
_cell_measurement_reflns_used 15261
_cell_measurement_temperature 293(2)
_cell_measurement_theta_max 30.7125
_cell_measurement_theta_min 2.1182
_cell_volume 7777.7(3)
_computing_cell_refinement
;
CrysAlis RED, Oxford Diffraction Ltd.,
Version 1.171.32.29 (release 10-06-2008 CrysAlis171 .NET)
(compiled Jun 10 2008,16:49:55)
;
_computing_data_collection
;
CrysAlis CCD, Oxford Diffraction Ltd.,
Version 1.171.32.29 (release 10-06-2008 CrysAlis171 .NET)
(compiled Jun 10 2008,16:49:55)
;
_computing_data_reduction
;
CrysAlis RED, Oxford Diffraction Ltd.,
Version 1.171.32.29 (release 10-06-2008 CrysAlis171 .NET)
(compiled Jun 10 2008,16:49:55)
;
_computing_molecular_graphics 'PLATON (Spek, 2007)'
_computing_publication_material 'WinGX publication routines (Farrugia, 1999)'
_computing_structure_refinement 'SHELXL-97 (Sheldrick, 2008)'
_computing_structure_solution 'DIRDIF-99 (Beurskens, 1999)'
_diffrn_ambient_temperature 293(2)
_diffrn_detector_area_resol_mean 16.0827
_diffrn_measured_fraction_theta_full 0.898
_diffrn_measured_fraction_theta_max 0.898
_diffrn_measurement_device CCD
_diffrn_measurement_device_type 'Goniometer Xcalibur,detector:Ruby(Gemini Mo)'
_diffrn_measurement_method '\w scans'
_diffrn_radiation_monochromator graphite
_diffrn_radiation_source 'Enhance (Mo) X-ray Source'
_diffrn_radiation_type MoK\a
_diffrn_radiation_wavelength 0.71073
_diffrn_reflns_av_R_equivalents 0.0844
_diffrn_reflns_av_sigmaI/netI 0.1924
_diffrn_reflns_limit_h_max 15
_diffrn_reflns_limit_h_min -14
_diffrn_reflns_limit_k_max 25
_diffrn_reflns_limit_k_min -27
_diffrn_reflns_limit_l_max 49
_diffrn_reflns_limit_l_min -52
_diffrn_reflns_number 82656
_diffrn_reflns_theta_full 30.75
_diffrn_reflns_theta_max 30.75
_diffrn_reflns_theta_min 2.12
_exptl_absorpt_coefficient_mu 4.049
_exptl_absorpt_correction_T_max 1.00000
_exptl_absorpt_correction_T_min 0.93198
_exptl_absorpt_correction_type multi-scan
_exptl_absorpt_process_details
;
CrysAlis RED, Oxford Diffraction Ltd.,
Version 1.171.32.29 (release 10-06-2008 CrysAlis171 .NET)
(compiled Jun 10 2008,16:49:55)
Empirical absorption correction using spherical harmonics,
implemented in SCALE3 ABSPACK scaling algorithm.
;
_exptl_crystal_colour colorless
_exptl_crystal_density_diffrn 1.806
_exptl_crystal_density_method 'not measured'
_exptl_crystal_description prism
_exptl_crystal_F_000 4096
_exptl_crystal_size_max 0.185
_exptl_crystal_size_mid 0.077
_exptl_crystal_size_min 0.057
_refine_diff_density_max 0.755
_refine_diff_density_min -0.501
_refine_diff_density_rms 0.101
_refine_ls_extinction_method none
_refine_ls_goodness_of_fit_ref 0.684
_refine_ls_hydrogen_treatment constr
_refine_ls_matrix_type full
_refine_ls_number_parameters 905
_refine_ls_number_reflns 21798
_refine_ls_number_restraints 0
_refine_ls_restrained_S_all 0.684
_refine_ls_R_factor_all 0.1207
_refine_ls_R_factor_gt 0.0345
_refine_ls_shift/su_max 0.004
_refine_ls_shift/su_mean 0.000
_refine_ls_structure_factor_coef Fsqd
_refine_ls_weighting_details 'calc w=1/[\s^2^(Fo^2^)+(0.0202P)^2^+0.0000P] where P=(Fo^2^+2Fc^2^)/3'
_refine_ls_weighting_scheme calc
_refine_ls_wR_factor_gt 0.0564
_refine_ls_wR_factor_ref 0.0625
_reflns_number_gt 8859
_reflns_number_total 21798
_reflns_threshold_expression >2\s(I)
_cod_data_source_file c1cc10768b.txt
_cod_data_source_block 3a
_cod_original_sg_symbol_H-M 'P 21/n'
_cod_database_code 7106465

loop_
_symmetry_equiv_pos_as_xyz
'x, y, z'
'-x+1/2, y+1/2, -z+1/2'
'-x, -y, -z'
'x-1/2, -y-1/2, z-1/2'

loop_
_atom_site_label
_atom_site_type_symbol
_atom_site_fract_x
_atom_site_fract_y
_atom_site_fract_z
_atom_site_U_iso_or_equiv
_atom_site_adp_type
_atom_site_occupancy
_atom_site_symmetry_multiplicity
_atom_site_calc_flag
_atom_site_refinement_flags
_atom_site_disorder_assembly
_atom_site_disorder_group
C1 C -0.0580(4) 0.8119(3) 0.37563(13) 0.0402(12) Uani 1 1 d . . .
C2 C -0.0723(4) 0.8838(3) 0.37486(14) 0.0540(14) Uani 1 1 d . . .
H2 H -0.0419 0.9105 0.3572 0.065 Uiso 1 1 calc R . .
C3 C -0.1309(5) 0.9160(3) 0.39990(16) 0.0692(17) Uani 1 1 d . . .
H3 H -0.1385 0.9648 0.3994 0.083 Uiso 1 1 calc R . .
C4 C -0.1792(5) 0.8783(3) 0.42584(16) 0.0658(17) Uani 1 1 d . . .
H4 H -0.2210 0.9009 0.4424 0.079 Uiso 1 1 calc R . .
C5 C -0.1645(5) 0.8072(3) 0.42681(14) 0.0663(17) Uani 1 1 d . . .
H5 H -0.1966 0.7810 0.4444 0.080 Uiso 1 1 calc R . .
C6 C -0.1031(4) 0.7728(3) 0.40229(13) 0.0502(14) Uani 1 1 d . . .
H6 H -0.0921 0.7242 0.4036 0.060 Uiso 1 1 calc R . .
C7 C -0.1201(4) 0.7606(3) 0.30410(12) 0.0416(12) Uani 1 1 d . . .
C8 C -0.1542(4) 0.8157(3) 0.27929(14) 0.0521(14) Uani 1 1 d . . .
H8 H -0.1042 0.8546 0.2790 0.062 Uiso 1 1 calc R . .
C9 C -0.2603(5) 0.8130(3) 0.25543(15) 0.0671(17) Uani 1 1 d . . .
H9 H -0.2811 0.8496 0.2389 0.081 Uiso 1 1 calc R . .
C10 C -0.3356(5) 0.7559(4) 0.25613(16) 0.0663(17) Uani 1 1 d . . .
H10 H -0.4082 0.7548 0.2403 0.080 Uiso 1 1 calc R . .
C11 C -0.3058(5) 0.7018(3) 0.27934(16) 0.0647(16) Uani 1 1 d . . .
H11 H -0.3568 0.6632 0.2793 0.078 Uiso 1 1 calc R . .
C12 C -0.1979(5) 0.7040(3) 0.30342(14) 0.0524(14) Uani 1 1 d . . .
H12 H -0.1777 0.6665 0.3194 0.063 Uiso 1 1 calc R . .
C13 C 0.1164(3) 0.8285(2) 0.32558(13) 0.0392(12) Uani 1 1 d . . .
H13A H 0.0787 0.8534 0.3039 0.047 Uiso 1 1 calc R . .
H13B H 0.1388 0.8628 0.3449 0.047 Uiso 1 1 calc R . .
C14 C 0.2215(4) 0.7447(2) 0.27146(13) 0.0383(12) Uani 1 1 d . . .
C15 C 0.1431(4) 0.7737(3) 0.24308(14) 0.0505(13) Uani 1 1 d . . .
H15 H 0.0956 0.8117 0.2478 0.061 Uiso 1 1 calc R . .
C16 C 0.1336(5) 0.7482(3) 0.20845(14) 0.0612(15) Uani 1 1 d . . .
H16 H 0.0828 0.7700 0.1895 0.073 Uiso 1 1 calc R . .
C17 C 0.1986(6) 0.6904(3) 0.20137(16) 0.0735(18) Uani 1 1 d . . .
H17 H 0.1908 0.6721 0.1777 0.088 Uiso 1 1 calc R . .
C18 C 0.2756(5) 0.6593(3) 0.22919(17) 0.0753(18) Uani 1 1 d . . .
H18 H 0.3200 0.6201 0.2242 0.090 Uiso 1 1 calc R . .
C19 C 0.2883(5) 0.6854(3) 0.26451(14) 0.0583(15) Uani 1 1 d . . .
H19 H 0.3402 0.6640 0.2833 0.070 Uiso 1 1 calc R . .
C20 C 0.3670(4) 0.8458(3) 0.31533(12) 0.0398(12) Uani 1 1 d . . .
C21 C 0.3457(5) 0.9159(3) 0.30519(15) 0.0635(16) Uani 1 1 d . . .
H21 H 0.2674 0.9323 0.2990 0.076 Uiso 1 1 calc R . .
C22 C 0.4432(7) 0.9615(3) 0.30438(18) 0.088(2) Uani 1 1 d . . .
H22 H 0.4292 1.0084 0.2978 0.106 Uiso 1 1 calc R . .
C23 C 0.5569(7) 0.9384(5) 0.31304(19) 0.094(2) Uani 1 1 d . . .
H23 H 0.6207 0.9694 0.3128 0.112 Uiso 1 1 calc R . .
C24 C 0.5783(5) 0.8699(4) 0.32207(17) 0.081(2) Uani 1 1 d . . .
H24 H 0.6573 0.8539 0.3269 0.097 Uiso 1 1 calc R . .
C25 C 0.4844(4) 0.8227(3) 0.32426(14) 0.0586(15) Uani 1 1 d . . .
H25 H 0.5006 0.7763 0.3316 0.070 Uiso 1 1 calc R . .
C26 C 0.4562(8) 0.8521(5) 0.4164(3) 0.178(5) Uani 1 1 d . . .
H26A H 0.5160 0.8160 0.4236 0.214 Uiso 1 1 calc R . .
H26B H 0.4858 0.8795 0.3974 0.214 Uiso 1 1 calc R . .
C27 C 0.4617(8) 0.8910(4) 0.4424(3) 0.176(5) Uani 1 1 d . . .
H27A H 0.4063 0.9293 0.4366 0.264 Uiso 1 1 calc R . .
H27B H 0.5418 0.9093 0.4481 0.264 Uiso 1 1 calc R . .
H27C H 0.4414 0.8654 0.4631 0.264 Uiso 1 1 calc R . .
C28 C 0.5053(5) 0.6406(3) 0.38426(18) 0.0785(19) Uani 1 1 d . . .
H28A H 0.4603 0.6304 0.3603 0.094 Uiso 1 1 calc R . .
H28B H 0.4936 0.6021 0.4007 0.094 Uiso 1 1 calc R . .
C29 C 0.6345(5) 0.6485(3) 0.38158(16) 0.089(2) Uani 1 1 d . . .
H29A H 0.6439 0.6813 0.3624 0.133 Uiso 1 1 calc R . .
H29B H 0.6671 0.6036 0.3762 0.133 Uiso 1 1 calc R . .
H29C H 0.6763 0.6658 0.4045 0.133 Uiso 1 1 calc R . .
C30 C 0.0673(4) 0.6214(2) 0.30545(15) 0.0429(13) Uani 1 1 d . . .
C31 C 0.2166(4) 0.5659(3) 0.36216(14) 0.0501(14) Uani 1 1 d . . .
C32 C -0.0088(5) 0.6024(3) 0.37031(13) 0.0469(13) Uani 1 1 d . . .
C33 C -0.1411(4) 0.7325(3) 0.52649(13) 0.0457(13) Uani 1 1 d . . .
C34 C -0.1889(5) 0.6733(3) 0.50880(15) 0.0642(16) Uani 1 1 d . . .
H34 H -0.1401 0.6345 0.5065 0.077 Uiso 1 1 calc R . .
C35 C -0.3101(6) 0.6708(4) 0.49417(17) 0.085(2) Uani 1 1 d . . .
H35 H -0.3413 0.6302 0.4822 0.102 Uiso 1 1 calc R . .
C36 C -0.3836(6) 0.7266(5) 0.49697(18) 0.084(2) Uani 1 1 d . . .
H36 H -0.4646 0.7243 0.4872 0.101 Uiso 1 1 calc R . .
C37 C -0.3361(5) 0.7868(4) 0.51451(16) 0.080(2) Uani 1 1 d . . .
H37 H -0.3852 0.8255 0.5166 0.097 Uiso 1 1 calc R . .
C38 C -0.2174(5) 0.7895(3) 0.52881(13) 0.0573(15) Uani 1 1 d . . .
H38 H -0.1865 0.8306 0.5404 0.069 Uiso 1 1 calc R . .
C39 C 0.0696(4) 0.8132(3) 0.52255(13) 0.0404(12) Uani 1 1 d . . .
C40 C 0.1044(4) 0.8005(3) 0.48883(13) 0.0552(14) Uani 1 1 d . . .
H40 H 0.1046 0.7547 0.4799 0.066 Uiso 1 1 calc R . .
C41 C 0.1386(5) 0.8552(3) 0.46837(15) 0.0678(17) Uani 1 1 d . . .
H41 H 0.1596 0.8456 0.4454 0.081 Uiso 1 1 calc R . .
C42 C 0.1428(5) 0.9230(3) 0.48044(17) 0.0707(17) Uani 1 1 d . . .
H42 H 0.1673 0.9594 0.4664 0.085 Uiso 1 1 calc R . .
C43 C 0.1097(5) 0.9355(3) 0.51392(17) 0.0734(18) Uani 1 1 d . . .
H43 H 0.1118 0.9814 0.5230 0.088 Uiso 1 1 calc R . .
C44 C 0.0726(5) 0.8805(3) 0.53478(16) 0.0676(16) Uani 1 1 d . . .
H44 H 0.0497 0.8903 0.5575 0.081 Uiso 1 1 calc R . .
C45 C 0.0090(4) 0.7692(2) 0.59331(11) 0.0431(12) Uani 1 1 d . . .
H45A H 0.0170 0.8201 0.5942 0.052 Uiso 1 1 calc R . .
H45B H -0.0688 0.7571 0.5999 0.052 Uiso 1 1 calc R . .
C46 C 0.1894(4) 0.7971(2) 0.65783(12) 0.0347(11) Uani 1 1 d . . .
C47 C 0.3001(4) 0.7889(3) 0.67796(14) 0.0531(14) Uani 1 1 d . . .
H47 H 0.3447 0.7491 0.6741 0.064 Uiso 1 1 calc R . .
C48 C 0.3485(5) 0.8370(3) 0.70373(14) 0.0617(16) Uani 1 1 d . . .
H48 H 0.4256 0.8311 0.7165 0.074 Uiso 1 1 calc R . .
C49 C 0.2795(6) 0.8945(3) 0.71023(15) 0.0629(16) Uani 1 1 d . . .
H49 H 0.3096 0.9280 0.7277 0.076 Uiso 1 1 calc R . .
C50 C 0.1679(6) 0.9018(3) 0.69111(16) 0.0665(16) Uani 1 1 d . . .
H50 H 0.1216 0.9402 0.6961 0.080 Uiso 1 1 calc R . .
C51 C 0.1210(5) 0.8550(3) 0.66487(14) 0.0604(15) Uani 1 1 d . . .
H51 H 0.0444 0.8617 0.6519 0.073 Uiso 1 1 calc R . .
C52 C 0.0589(4) 0.6654(2) 0.65207(11) 0.0368(11) Uani 1 1 d . . .
C53 C 0.1160(4) 0.6023(2) 0.66181(13) 0.0450(13) Uani 1 1 d . . .
H53 H 0.1869 0.5907 0.6531 0.054 Uiso 1 1 calc R . .
C54 C 0.0663(5) 0.5564(3) 0.68476(14) 0.0557(14) Uani 1 1 d . . .
H54 H 0.1040 0.5136 0.6913 0.067 Uiso 1 1 calc R . .
C55 C -0.0379(5) 0.5734(3) 0.69788(14) 0.0617(16) Uani 1 1 d . . .
H55 H -0.0712 0.5421 0.7130 0.074 Uiso 1 1 calc R . .
C56 C -0.0926(5) 0.6370(3) 0.68860(15) 0.0644(16) Uani 1 1 d . . .
H56 H -0.1621 0.6494 0.6979 0.077 Uiso 1 1 calc R . .
C57 C -0.0455(4) 0.6819(3) 0.66583(13) 0.0513(14) Uani 1 1 d . . .
H57 H -0.0840 0.7244 0.6594 0.062 Uiso 1 1 calc R . .
C58 C 0.4109(6) 0.8581(3) 0.5845(2) 0.115(3) Uani 1 1 d . . .
H58A H 0.4880 0.8472 0.5989 0.138 Uiso 1 1 calc R . .
H58B H 0.4200 0.8559 0.5588 0.138 Uiso 1 1 calc R . .
C59 C 0.3747(7) 0.9270(4) 0.5932(3) 0.179(4) Uani 1 1 d . . .
H59A H 0.2952 0.9361 0.5806 0.269 Uiso 1 1 calc R . .
H59B H 0.4296 0.9609 0.5858 0.269 Uiso 1 1 calc R . .
H59C H 0.3748 0.9306 0.6192 0.269 Uiso 1 1 calc R . .
C60 C 0.5312(5) 0.6462(3) 0.60982(18) 0.089(2) Uani 1 1 d . . .
H60A H 0.5353 0.6196 0.6325 0.107 Uiso 1 1 calc R . .
H60B H 0.4939 0.6166 0.5898 0.107 Uiso 1 1 calc R . .
C61 C 0.6503(5) 0.6652(4) 0.60386(19) 0.106(2) Uani 1 1 d . . .
H61A H 0.6458 0.6931 0.5820 0.160 Uiso 1 1 calc R . .
H61B H 0.6960 0.6233 0.6012 0.160 Uiso 1 1 calc R . .
H61C H 0.6888 0.6920 0.6244 0.160 Uiso 1 1 calc R . .
C62 C 0.0846(5) 0.5927(3) 0.50629(18) 0.0636(16) Uani 1 1 d . . .
C63 C 0.0049(5) 0.5847(3) 0.57155(13) 0.0449(13) Uani 1 1 d . . .
C64 C 0.2330(5) 0.5441(3) 0.56590(17) 0.0700(18) Uani 1 1 d . . .
F1 F 0.3564(3) 0.04841(18) 0.36611(11) 0.1047(12) Uani 1 1 d . . .
F2 F 0.1318(3) 0.0403(2) 0.33654(8) 0.1050(12) Uani 1 1 d . . .
F3 F 0.2045(3) 0.14843(15) 0.37894(9) 0.0919(11) Uani 1 1 d . . .
F4 F 0.0674(3) 0.05334(17) 0.40176(9) 0.0929(11) Uani 1 1 d . . .
F5 F 0.2920(3) 0.05924(19) 0.43105(9) 0.1112(13) Uani 1 1 d . . .
F6 F 0.2141(3) -0.04735(15) 0.38844(9) 0.0800(10) Uani 1 1 d . . .
F7 F 0.1660(4) 0.0031(3) -0.22207(18) 0.212(3) Uani 1 1 d . . .
F8 F 0.0746(6) 0.0080(3) -0.16068(13) 0.205(3) Uani 1 1 d . . .
F9 F -0.0241(4) -0.0670(2) -0.21773(15) 0.175(2) Uani 1 1 d . . .
F10 F -0.1229(4) 0.0514(3) -0.19821(15) 0.186(2) Uani 1 1 d . . .
F11 F -0.0365(4) 0.0476(2) -0.25741(10) 0.1264(15) Uani 1 1 d . . .
F12 F 0.0740(3) 0.11750(17) -0.20142(10) 0.1060(12) Uani 1 1 d . . .
N1 N 0.2800(3) 0.72369(18) 0.34637(9) 0.0356(9) Uani 1 1 d . . .
N2 N 0.2225(3) 0.69072(18) 0.60451(10) 0.0398(10) Uani 1 1 d . . .
O1 O 0.3523(3) 0.81502(18) 0.39799(10) 0.0661(10) Uani 1 1 d . . .
O2 O 0.4645(3) 0.7060(2) 0.39824(9) 0.0769(12) Uani 1 1 d . . .
O3 O 0.0337(3) 0.60037(18) 0.27611(10) 0.0610(10) Uani 1 1 d . . .
O4 O 0.2688(3) 0.5154(2) 0.36720(11) 0.0795(13) Uani 1 1 d . . .
O5 O -0.0875(3) 0.57320(19) 0.38044(10) 0.0680(11) Uani 1 1 d . . .
O6 O 0.3224(3) 0.80686(17) 0.59202(9) 0.0582(10) Uani 1 1 d . . .
O7 O 0.4587(3) 0.70982(19) 0.61197(9) 0.0631(10) Uani 1 1 d . . .
O8 O 0.0538(4) 0.5715(2) 0.47702(12) 0.0997(15) Uani 1 1 d . . .
O9 O 0.2868(4) 0.4936(2) 0.57094(14) 0.1080(17) Uani 1 1 d . . .
O10 O -0.0752(3) 0.55703(19) 0.58183(10) 0.0664(11) Uani 1 1 d . . .
P1 P 0.00848(10) 0.76402(6) 0.34032(3) 0.0352(3) Uani 1 1 d . . .
P2 P 0.24743(10) 0.78376(6) 0.31574(3) 0.0367(3) Uani 1 1 d . . .
P3 P 0.33441(11) 0.73460(7) 0.38963(4) 0.0465(4) Uani 1 1 d . . .
P4 P 0.01669(11) 0.73799(7) 0.54591(3) 0.0391(3) Uani 1 1 d . . .
P5 P 0.33585(11) 0.72530(7) 0.58803(4) 0.0476(4) Uani 1 1 d . . .
P6 P 0.12599(10) 0.73004(6) 0.62612(3) 0.0358(3) Uani 1 1 d . . .
Re1 Re 0.120572(16) 0.652437(10) 0.353985(5) 0.03630(6) Uani 1 1 d . . .
Re2 Re 0.137041(18) 0.629341(10) 0.553832(6) 0.04357(6) Uani 1 1 d . . .
S1 S 0.21713(12) 0.69284(8) 0.41784(4) 0.0580(4) Uani 1 1 d . . .
S2 S 0.32376(12) 0.69016(8) 0.53704(4) 0.0598(4) Uani 1 1 d . . .
Sb1 Sb 0.21215(3) 0.049765(18) 0.383695(10) 0.05117(10) Uani 1 1 d . . .
Sb2 Sb 0.02252(4) 0.02485(2) -0.209537(12) 0.06699(12) Uani 1 1 d . . .

loop_
_atom_site_aniso_label
_atom_site_aniso_U_11
_atom_site_aniso_U_22
_atom_site_aniso_U_33
_atom_site_aniso_U_23
_atom_site_aniso_U_13
_atom_site_aniso_U_12
C1 0.026(3) 0.044(3) 0.051(3) -0.005(3) 0.007(2) -0.002(2)
C2 0.053(3) 0.056(4) 0.058(4) 0.000(3) 0.026(3) 0.008(3)
C3 0.077(4) 0.049(4) 0.091(5) -0.025(3) 0.041(4) 0.002(3)
C4 0.067(4) 0.068(4) 0.070(4) -0.038(4) 0.034(3) 0.000(3)
C5 0.072(4) 0.088(5) 0.047(4) -0.020(3) 0.035(3) -0.016(4)
C6 0.052(3) 0.050(3) 0.052(3) -0.006(3) 0.018(3) 0.000(3)
C7 0.039(3) 0.050(3) 0.037(3) -0.004(3) 0.012(2) 0.004(3)
C8 0.048(3) 0.056(4) 0.051(3) 0.019(3) 0.004(3) -0.004(3)
C9 0.062(4) 0.079(5) 0.058(4) 0.029(3) 0.001(3) 0.006(4)
C10 0.047(4) 0.091(5) 0.056(4) -0.001(4) -0.007(3) 0.005(4)
C11 0.049(4) 0.083(5) 0.061(4) -0.016(4) 0.004(3) -0.009(3)
C12 0.049(3) 0.061(4) 0.046(3) 0.002(3) 0.003(3) 0.001(3)
C13 0.035(3) 0.040(3) 0.044(3) -0.002(2) 0.011(2) 0.006(2)
C14 0.043(3) 0.028(3) 0.045(3) 0.003(2) 0.011(3) -0.004(2)
C15 0.062(4) 0.047(3) 0.044(3) -0.002(3) 0.013(3) 0.009(3)
C16 0.071(4) 0.078(4) 0.035(4) 0.002(3) 0.011(3) -0.001(3)
C17 0.099(5) 0.085(5) 0.038(4) -0.017(4) 0.017(4) -0.006(4)
C18 0.089(5) 0.080(5) 0.061(4) -0.016(4) 0.027(4) 0.018(4)
C19 0.077(4) 0.055(4) 0.044(4) -0.004(3) 0.014(3) 0.027(3)
C20 0.042(3) 0.038(3) 0.043(3) -0.014(3) 0.021(2) -0.004(2)
C21 0.062(4) 0.056(4) 0.077(4) 0.005(3) 0.026(3) -0.003(3)
C22 0.110(6) 0.053(4) 0.113(6) -0.019(4) 0.055(5) -0.030(4)
C23 0.080(6) 0.112(7) 0.099(6) -0.021(5) 0.046(5) -0.048(5)
C24 0.051(4) 0.109(6) 0.087(5) -0.017(5) 0.026(3) -0.027(4)
C25 0.043(3) 0.067(4) 0.066(4) 0.010(3) 0.008(3) -0.011(3)
C26 0.197(10) 0.118(8) 0.186(10) -0.106(7) -0.080(8) 0.055(7)
C27 0.189(9) 0.098(7) 0.198(11) -0.043(7) -0.106(8) 0.022(6)
C28 0.065(4) 0.046(4) 0.116(5) 0.007(4) -0.013(4) 0.017(3)
C29 0.060(4) 0.115(6) 0.094(5) 0.017(4) 0.018(4) 0.018(4)
C30 0.047(3) 0.028(3) 0.058(4) 0.003(3) 0.020(3) 0.006(2)
C31 0.042(3) 0.054(4) 0.054(4) 0.008(3) 0.002(3) -0.004(3)
C32 0.066(4) 0.038(3) 0.036(3) 0.003(2) 0.005(3) 0.007(3)
C33 0.048(3) 0.054(3) 0.036(3) 0.003(3) 0.007(3) -0.002(3)
C34 0.052(4) 0.065(4) 0.072(4) -0.001(3) -0.004(3) -0.007(3)
C35 0.083(5) 0.092(6) 0.074(5) 0.002(4) -0.009(4) -0.029(4)
C36 0.050(4) 0.124(7) 0.075(5) 0.027(5) -0.001(4) -0.012(5)
C37 0.039(4) 0.141(7) 0.060(4) 0.008(4) 0.001(3) 0.015(4)
C38 0.047(4) 0.079(4) 0.045(3) -0.016(3) 0.004(3) 0.002(3)
C39 0.035(3) 0.048(3) 0.039(3) 0.001(3) 0.008(2) -0.002(2)
C40 0.073(4) 0.057(4) 0.039(3) -0.003(3) 0.019(3) -0.009(3)
C41 0.091(4) 0.072(5) 0.045(3) 0.007(4) 0.023(3) -0.010(4)
C42 0.081(4) 0.060(4) 0.077(5) 0.018(4) 0.031(4) -0.011(3)
C43 0.104(5) 0.035(3) 0.084(5) -0.009(3) 0.023(4) -0.005(3)
C44 0.099(5) 0.049(4) 0.061(4) -0.012(3) 0.034(4) -0.005(3)
C45 0.049(3) 0.052(3) 0.030(3) 0.002(2) 0.012(2) 0.008(2)
C46 0.041(3) 0.031(3) 0.032(3) -0.002(2) 0.007(2) -0.001(2)
C47 0.046(3) 0.063(4) 0.049(4) -0.007(3) 0.005(3) 0.002(3)
C48 0.049(3) 0.083(5) 0.050(4) -0.017(3) -0.003(3) -0.006(3)
C49 0.091(5) 0.041(4) 0.052(4) -0.018(3) -0.004(4) -0.015(3)
C50 0.089(5) 0.036(3) 0.069(4) -0.007(3) -0.006(4) 0.011(3)
C51 0.061(4) 0.064(4) 0.051(4) -0.009(3) -0.009(3) 0.010(3)
C52 0.035(3) 0.048(3) 0.028(3) -0.004(2) 0.007(2) 0.003(2)
C53 0.042(3) 0.039(3) 0.054(3) -0.002(3) 0.005(3) 0.005(3)
C54 0.071(4) 0.039(3) 0.052(4) 0.013(3) -0.004(3) -0.006(3)
C55 0.082(4) 0.045(4) 0.061(4) 0.013(3) 0.021(3) -0.014(3)
C56 0.069(4) 0.059(4) 0.075(4) -0.001(3) 0.041(3) -0.004(3)
C57 0.058(3) 0.047(3) 0.052(3) 0.009(3) 0.018(3) -0.001(3)
C58 0.100(5) 0.050(5) 0.208(9) -0.023(5) 0.060(6) -0.020(4)
C59 0.117(7) 0.077(6) 0.331(14) -0.015(8) -0.004(8) -0.040(5)
C60 0.070(4) 0.086(5) 0.106(5) 0.024(4) -0.005(4) 0.024(4)
C61 0.052(4) 0.129(6) 0.144(7) 0.010(5) 0.034(4) 0.017(4)
C62 0.071(4) 0.051(4) 0.074(5) -0.016(3) 0.026(4) -0.006(3)
C63 0.057(4) 0.039(3) 0.038(3) -0.003(3) 0.007(3) 0.000(3)
C64 0.073(4) 0.055(4) 0.090(5) -0.013(4) 0.042(4) -0.003(3)
F1 0.085(2) 0.092(3) 0.151(3) -0.022(2) 0.061(2) -0.002(2)
F2 0.122(3) 0.131(3) 0.057(2) -0.005(2) -0.003(2) 0.031(2)
F3 0.140(3) 0.0414(19) 0.110(3) 0.0110(19) 0.070(2) 0.0109(19)
F4 0.095(2) 0.086(2) 0.113(3) 0.015(2) 0.064(2) 0.0171(19)
F5 0.150(3) 0.098(3) 0.076(3) -0.024(2) -0.014(2) 0.007(2)
F6 0.092(2) 0.050(2) 0.096(3) -0.0027(18) 0.009(2) 0.0142(17)
F7 0.080(3) 0.181(5) 0.379(8) -0.155(5) 0.051(4) -0.015(3)
F8 0.342(8) 0.126(4) 0.122(4) 0.054(3) -0.051(4) -0.017(4)
F9 0.156(4) 0.073(3) 0.268(6) 0.020(3) -0.058(4) -0.037(3)
F10 0.106(4) 0.252(6) 0.219(6) 0.009(5) 0.080(4) -0.004(3)
F11 0.188(4) 0.101(3) 0.078(3) 0.004(2) -0.018(3) -0.037(3)
F12 0.136(3) 0.065(2) 0.113(3) -0.012(2) 0.006(2) -0.019(2)
N1 0.032(2) 0.041(2) 0.034(2) -0.0021(19) 0.0082(18) 0.0031(18)
N2 0.040(2) 0.037(2) 0.044(2) -0.0057(19) 0.0105(19) 0.0000(18)
O1 0.070(3) 0.057(3) 0.068(3) -0.013(2) 0.001(2) -0.016(2)
O2 0.060(3) 0.116(4) 0.050(2) -0.016(2) -0.0063(19) 0.037(2)
O3 0.085(3) 0.048(2) 0.048(2) -0.006(2) 0.003(2) -0.0013(19)
O4 0.074(3) 0.046(3) 0.118(4) 0.022(2) 0.015(3) 0.025(2)
O5 0.065(3) 0.055(3) 0.088(3) 0.025(2) 0.025(2) 0.001(2)
O6 0.060(2) 0.050(2) 0.070(3) -0.0060(19) 0.026(2) -0.0120(19)
O7 0.036(2) 0.077(3) 0.077(3) -0.005(2) 0.0099(19) 0.0109(19)
O8 0.126(4) 0.107(4) 0.066(3) -0.048(3) 0.018(3) -0.016(3)
O9 0.121(4) 0.062(3) 0.152(5) 0.019(3) 0.058(3) 0.046(3)
O10 0.069(3) 0.060(3) 0.074(3) -0.003(2) 0.023(2) -0.012(2)
P1 0.0364(7) 0.0345(7) 0.0361(8) 0.0021(6) 0.0095(6) 0.0040(6)
P2 0.0376(7) 0.0373(7) 0.0373(8) -0.0007(6) 0.0125(6) 0.0017(6)
P3 0.0432(8) 0.0551(9) 0.0405(8) -0.0044(7) 0.0039(7) 0.0087(7)
P4 0.0430(8) 0.0421(8) 0.0331(7) -0.0045(6) 0.0089(6) 0.0017(6)
P5 0.0356(8) 0.0517(9) 0.0576(10) -0.0061(7) 0.0137(7) -0.0005(7)
P6 0.0354(7) 0.0383(7) 0.0343(7) -0.0015(6) 0.0070(6) 0.0032(6)
Re1 0.03984(12) 0.03270(11) 0.03694(12) 0.00161(10) 0.00762(9) 0.00329(9)
Re2 0.04742(13) 0.03858(12) 0.04747(13) -0.00736(10) 0.01606(10) 0.00048(10)
S1 0.0668(10) 0.0705(10) 0.0381(8) -0.0043(7) 0.0123(7) -0.0087(8)
S2 0.0537(9) 0.0689(10) 0.0632(10) -0.0097(8) 0.0296(8) -0.0056(7)
Sb1 0.0623(2) 0.0428(2) 0.0516(2) 0.00004(18) 0.01872(19) 0.01050(18)
Sb2 0.0723(3) 0.0502(3) 0.0767(3) 0.0102(2) 0.0054(2) -0.0046(2)

loop_
_atom_type_symbol
_atom_type_description
_atom_type_scat_dispersion_real
_atom_type_scat_dispersion_imag
_atom_type_scat_source
C C 0.0033 0.0016 'International Tables Vol C Tables 4.2.6.8 and 6.1.1.4'
H H 0.0000 0.0000 'International Tables Vol C Tables 4.2.6.8 and 6.1.1.4'
F F 0.0171 0.0103 'International Tables Vol C Tables 4.2.6.8 and 6.1.1.4'
N N 0.0061 0.0033 'International Tables Vol C Tables 4.2.6.8 and 6.1.1.4'
O O 0.0106 0.0060 'International Tables Vol C Tables 4.2.6.8 and 6.1.1.4'
P P 0.1023 0.0942 'International Tables Vol C Tables 4.2.6.8 and 6.1.1.4'
Re Re -1.0185 7.2310 'International Tables Vol C Tables 4.2.6.8 and 6.1.1.4'
S S 0.1246 0.1234 'International Tables Vol C Tables 4.2.6.8 and 6.1.1.4'
Sb Sb -0.5866 1.5461 'International Tables Vol C Tables 4.2.6.8 and 6.1.1.4'

loop_
_geom_angle_atom_site_label_1
_geom_angle_atom_site_label_2
_geom_angle_atom_site_label_3
_geom_angle
_geom_angle_site_symmetry_1
_geom_angle_site_symmetry_3
_geom_angle_publ_flag
C2 C1 C6 119.4(4) . . ?
C2 C1 P1 122.4(4) . . ?
C6 C1 P1 118.0(4) . . ?
C3 C2 C1 120.0(5) . . ?
C3 C2 H2 120.0 . . ?
C1 C2 H2 120.0 . . ?
C2 C3 C4 121.6(5) . . ?
C2 C3 H3 119.2 . . ?
C4 C3 H3 119.2 . . ?
C5 C4 C3 118.5(5) . . ?
C5 C4 H4 120.7 . . ?
C3 C4 H4 120.7 . . ?
C4 C5 C6 121.5(5) . . ?
C4 C5 H5 119.3 . . ?
C6 C5 H5 119.3 . . ?
C5 C6 C1 119.0(5) . . ?
C5 C6 H6 120.5 . . ?
C1 C6 H6 120.5 . . ?
C12 C7 C8 117.0(5) . . ?
C12 C7 P1 118.2(4) . . ?
C8 C7 P1 124.3(4) . . ?
C9 C8 C7 121.2(5) . . ?
C9 C8 H8 119.4 . . ?
C7 C8 H8 119.4 . . ?
C8 C9 C10 119.7(5) . . ?
C8 C9 H9 120.2 . . ?
C10 C9 H9 120.2 . . ?
C11 C10 C9 121.0(5) . . ?
C11 C10 H10 119.5 . . ?
C9 C10 H10 119.5 . . ?
C10 C11 C12 119.5(6) . . ?
C10 C11 H11 120.2 . . ?
C12 C11 H11 120.2 . . ?
C7 C12 C11 121.6(5) . . ?
C7 C12 H12 119.2 . . ?
C11 C12 H12 119.2 . . ?
P2 C13 P1 110.0(2) . . ?
P2 C13 H13A 109.7 . . ?
P1 C13 H13A 109.7 . . ?
P2 C13 H13B 109.7 . . ?
P1 C13 H13B 109.7 . . ?
H13A C13 H13B 108.2 . . ?
C15 C14 C19 118.9(5) . . ?
C15 C14 P2 122.0(4) . . ?
C19 C14 P2 119.0(4) . . ?
C16 C15 C14 121.7(5) . . ?
C16 C15 H15 119.2 . . ?
C14 C15 H15 119.2 . . ?
C15 C16 C17 119.9(5) . . ?
C15 C16 H16 120.1 . . ?
C17 C16 H16 120.1 . . ?
C16 C17 C18 119.9(5) . . ?
C16 C17 H17 120.0 . . ?
C18 C17 H17 120.0 . . ?
C17 C18 C19 121.0(5) . . ?
C17 C18 H18 119.5 . . ?
C19 C18 H18 119.5 . . ?
C18 C19 C14 118.6(5) . . ?
C18 C19 H19 120.7 . . ?
C14 C19 H19 120.7 . . ?
C25 C20 C21 119.0(4) . . ?
C25 C20 P2 118.9(4) . . ?
C21 C20 P2 122.1(4) . . ?
C20 C21 C22 119.4(5) . . ?
C20 C21 H21 120.3 . . ?
C22 C21 H21 120.3 . . ?
C23 C22 C21 120.9(6) . . ?
C23 C22 H22 119.5 . . ?
C21 C22 H22 119.5 . . ?
C22 C23 C24 120.0(6) . . ?
C22 C23 H23 120.0 . . ?
C24 C23 H23 120.0 . . ?
C23 C24 C25 121.4(6) . . ?
C23 C24 H24 119.3 . . ?
C25 C24 H24 119.3 . . ?
C20 C25 C24 119.2(5) . . ?
C20 C25 H25 120.4 . . ?
C24 C25 H25 120.4 . . ?
C27 C26 O1 127.9(10) . . ?
C27 C26 H26A 105.3 . . ?
O1 C26 H26A 105.3 . . ?
C27 C26 H26B 105.3 . . ?
O1 C26 H26B 105.3 . . ?
H26A C26 H26B 106.0 . . ?
C26 C27 H27A 109.5 . . ?
C26 C27 H27B 109.5 . . ?
H27A C27 H27B 109.5 . . ?
C26 C27 H27C 109.5 . . ?
H27A C27 H27C 109.5 . . ?
H27B C27 H27C 109.5 . . ?
O2 C28 C29 107.7(5) . . ?
O2 C28 H28A 110.2 . . ?
C29 C28 H28A 110.2 . . ?
O2 C28 H28B 110.2 . . ?
C29 C28 H28B 110.2 . . ?
H28A C28 H28B 108.5 . . ?
C28 C29 H29A 109.5 . . ?
C28 C29 H29B 109.5 . . ?
H29A C29 H29B 109.5 . . ?
C28 C29 H29C 109.5 . . ?
H29A C29 H29C 109.5 . . ?
H29B C29 H29C 109.5 . . ?
O3 C30 Re1 177.9(4) . . ?
O4 C31 Re1 178.0(5) . . ?
O5 C32 Re1 178.9(5) . . ?
C34 C33 C38 117.7(5) . . ?
C34 C33 P4 121.8(4) . . ?
C38 C33 P4 120.5(4) . . ?
C33 C34 C35 120.5(6) . . ?
C33 C34 H34 119.8 . . ?
C35 C34 H34 119.8 . . ?
C36 C35 C34 121.2(6) . . ?
C36 C35 H35 119.4 . . ?
C34 C35 H35 119.4 . . ?
C35 C36 C37 118.9(6) . . ?
C35 C36 H36 120.6 . . ?
C37 C36 H36 120.6 . . ?
C38 C37 C36 120.2(6) . . ?
C38 C37 H37 119.9 . . ?
C36 C37 H37 119.9 . . ?
C37 C38 C33 121.6(6) . . ?
C37 C38 H38 119.2 . . ?
C33 C38 H38 119.2 . . ?
C44 C39 C40 117.9(5) . . ?
C44 C39 P4 125.3(4) . . ?
C40 C39 P4 116.7(4) . . ?
C41 C40 C39 120.4(5) . . ?
C41 C40 H40 119.8 . . ?
C39 C40 H40 119.8 . . ?
C42 C41 C40 122.3(5) . . ?
C42 C41 H41 118.9 . . ?
C40 C41 H41 118.9 . . ?
C41 C42 C43 117.5(5) . . ?
C41 C42 H42 121.3 . . ?
C43 C42 H42 121.3 . . ?
C42 C43 C44 120.8(5) . . ?
C42 C43 H43 119.6 . . ?
C44 C43 H43 119.6 . . ?
C39 C44 C43 121.1(5) . . ?
C39 C44 H44 119.4 . . ?
C43 C44 H44 119.4 . . ?
P6 C45 P4 111.5(2) . . ?
P6 C45 H45A 109.3 . . ?
P4 C45 H45A 109.3 . . ?
P6 C45 H45B 109.3 . . ?
P4 C45 H45B 109.3 . . ?
H45A C45 H45B 108.0 . . ?
C47 C46 C51 118.4(4) . . ?
C47 C46 P6 121.1(4) . . ?
C51 C46 P6 120.2(4) . . ?
C46 C47 C48 122.7(5) . . ?
C46 C47 H47 118.7 . . ?
C48 C47 H47 118.7 . . ?
C47 C48 C49 118.1(5) . . ?
C47 C48 H48 121.0 . . ?
C49 C48 H48 121.0 . . ?
C50 C49 C48 119.6(5) . . ?
C50 C49 H49 120.2 . . ?
C48 C49 H49 120.2 . . ?
C49 C50 C51 122.4(5) . . ?
C49 C50 H50 118.8 . . ?
C51 C50 H50 118.8 . . ?
C50 C51 C46 118.8(5) . . ?
C50 C51 H51 120.6 . . ?
C46 C51 H51 120.6 . . ?
C53 C52 C57 119.3(4) . . ?
C53 C52 P6 121.0(3) . . ?
C57 C52 P6 119.4(4) . . ?
C52 C53 C54 119.1(4) . . ?
C52 C53 H53 120.4 . . ?
C54 C53 H53 120.4 . . ?
C55 C54 C53 120.7(5) . . ?
C55 C54 H54 119.7 . . ?
C53 C54 H54 119.7 . . ?
C54 C55 C56 119.6(5) . . ?
C54 C55 H55 120.2 . . ?
C56 C55 H55 120.2 . . ?
C57 C56 C55 120.1(5) . . ?
C57 C56 H56 119.9 . . ?
C55 C56 H56 119.9 . . ?
C56 C57 C52 121.1(5) . . ?
C56 C57 H57 119.4 . . ?
C52 C57 H57 119.4 . . ?
C59 C58 O6 110.2(6) . . ?
C59 C58 H58A 109.6 . . ?
O6 C58 H58A 109.6 . . ?
C59 C58 H58B 109.6 . . ?
O6 C58 H58B 109.6 . . ?
H58A C58 H58B 108.1 . . ?
C58 C59 H59A 109.5 . . ?
C58 C59 H59B 109.5 . . ?
H59A C59 H59B 109.5 . . ?
C58 C59 H59C 109.5 . . ?
H59A C59 H59C 109.5 . . ?
H59B C59 H59C 109.5 . . ?
C61 C60 O7 110.0(5) . . ?
C61 C60 H60A 109.7 . . ?
O7 C60 H60A 109.7 . . ?
C61 C60 H60B 109.7 . . ?
O7 C60 H60B 109.7 . . ?
H60A C60 H60B 108.2 . . ?
C60 C61 H61A 109.5 . . ?
C60 C61 H61B 109.5 . . ?
H61A C61 H61B 109.5 . . ?
C60 C61 H61C 109.5 . . ?
H61A C61 H61C 109.5 . . ?
H61B C61 H61C 109.5 . . ?
O8 C62 Re2 178.6(5) . . ?
O10 C63 Re2 179.0(5) . . ?
O9 C64 Re2 176.2(6) . . ?
P2 N1 P3 127.5(2) . . ?
P2 N1 Re1 113.74(17) . . ?
P3 N1 Re1 98.09(16) . . ?
P6 N2 P5 128.1(2) . . ?
P6 N2 Re2 113.86(18) . . ?
P5 N2 Re2 99.06(17) . . ?
C26 O1 P3 129.8(4) . . ?
C28 O2 P3 124.7(3) . . ?
C58 O6 P5 124.5(3) . . ?
C60 O7 P5 125.5(4) . . ?
C7 P1 C1 100.0(2) . . ?
C7 P1 C13 107.0(2) . . ?
C1 P1 C13 103.6(2) . . ?
C7 P1 Re1 116.39(16) . . ?
C1 P1 Re1 121.87(17) . . ?
C13 P1 Re1 106.60(13) . . ?
N1 P2 C14 109.8(2) . . ?
N1 P2 C13 107.62(19) . . ?
C14 P2 C13 111.0(2) . . ?
N1 P2 C20 112.3(2) . . ?
C14 P2 C20 106.7(2) . . ?
C13 P2 C20 109.6(2) . . ?
O2 P3 O1 102.2(2) . . ?
O2 P3 N1 111.13(19) . . ?
O1 P3 N1 109.5(2) . . ?
O2 P3 S1 116.10(17) . . ?
O1 P3 S1 111.47(15) . . ?
N1 P3 S1 106.39(14) . . ?
C39 P4 C33 103.3(2) . . ?
C39 P4 C45 105.2(2) . . ?
C33 P4 C45 102.0(2) . . ?
C39 P4 Re2 120.09(15) . . ?
C33 P4 Re2 119.18(18) . . ?
C45 P4 Re2 104.91(14) . . ?
O7 P5 O6 102.95(19) . . ?
O7 P5 N2 113.1(2) . . ?
O6 P5 N2 105.71(18) . . ?
O7 P5 S2 113.88(14) . . ?
O6 P5 S2 115.37(15) . . ?
N2 P5 S2 105.77(15) . . ?
N2 P6 C52 108.3(2) . . ?
N2 P6 C46 114.5(2) . . ?
C52 P6 C46 107.1(2) . . ?
N2 P6 C45 109.5(2) . . ?
C52 P6 C45 108.3(2) . . ?
C46 P6 C45 108.8(2) . . ?
C30 Re1 C32 89.7(2) . . ?
C30 Re1 C31 88.5(2) . . ?
C32 Re1 C31 87.97(19) . . ?
C30 Re1 N1 102.12(16) . . ?
C32 Re1 N1 167.83(16) . . ?
C31 Re1 N1 95.06(16) . . ?
C30 Re1 P1 89.65(14) . . ?
C32 Re1 P1 95.70(14) . . ?
C31 Re1 P1 175.90(14) . . ?
N1 Re1 P1 81.72(9) . . ?
C30 Re1 S1 173.39(14) . . ?
C32 Re1 S1 95.61(15) . . ?
C31 Re1 S1 87.75(15) . . ?
N1 Re1 S1 72.79(9) . . ?
P1 Re1 S1 93.70(4) . . ?
C62 Re2 C63 90.2(2) . . ?
C62 Re2 C64 89.5(2) . . ?
C63 Re2 C64 89.3(2) . . ?
C62 Re2 N2 167.51(18) . . ?
C63 Re2 N2 101.55(16) . . ?
C64 Re2 N2 94.8(2) . . ?
C62 Re2 P4 96.19(17) . . ?
C63 Re2 P4 88.21(14) . . ?
C64 Re2 P4 173.75(17) . . ?
N2 Re2 P4 80.06(9) . . ?
C62 Re2 S2 95.46(16) . . ?
C63 Re2 S2 174.09(15) . . ?
C64 Re2 S2 88.97(16) . . ?
N2 Re2 S2 72.98(9) . . ?
P4 Re2 S2 92.95(4) . . ?
P3 S1 Re1 81.97(6) . . ?
P5 S2 Re2 82.19(6) . . ?
F1 Sb1 F2 90.05(17) . . ?
F1 Sb1 F5 90.23(18) . . ?
F2 Sb1 F5 179.73(17) . . ?
F1 Sb1 F6 91.20(14) . . ?
F2 Sb1 F6 89.41(15) . . ?
F5 Sb1 F6 90.59(15) . . ?
F1 Sb1 F4 178.63(16) . . ?
F2 Sb1 F4 90.51(16) . . ?
F5 Sb1 F4 89.22(17) . . ?
F6 Sb1 F4 90.06(14) . . ?
F1 Sb1 F3 90.67(14) . . ?
F2 Sb1 F3 89.96(16) . . ?
F5 Sb1 F3 90.02(16) . . ?
F6 Sb1 F3 178.03(13) . . ?
F4 Sb1 F3 88.08(14) . . ?
F7 Sb2 F10 176.9(3) . . ?
F7 Sb2 F9 89.2(2) . . ?
F10 Sb2 F9 93.2(2) . . ?
F7 Sb2 F8 92.6(3) . . ?
F10 Sb2 F8 89.4(3) . . ?
F9 Sb2 F8 92.2(2) . . ?
F7 Sb2 F11 91.0(3) . . ?
F10 Sb2 F11 87.0(2) . . ?
F9 Sb2 F11 90.7(2) . . ?
F8 Sb2 F11 175.5(2) . . ?
F7 Sb2 F12 89.29(19) . . ?
F10 Sb2 F12 88.4(2) . . ?
F9 Sb2 F12 178.5(2) . . ?
F8 Sb2 F12 87.7(2) . . ?
F11 Sb2 F12 89.51(16) . . ?

loop_
_geom_bond_atom_site_label_1
_geom_bond_atom_site_label_2
_geom_bond_distance
_geom_bond_site_symmetry_2
_geom_bond_publ_flag
C1 C2 1.372(6) . ?
C1 C6 1.386(6) . ?
C1 P1 1.836(5) . ?
C2 C3 1.357(6) . ?
C2 H2 0.9300 . ?
C3 C4 1.369(7) . ?
C3 H3 0.9300 . ?
C4 C5 1.358(7) . ?
C4 H4 0.9300 . ?
C5 C6 1.381(6) . ?
C5 H5 0.9300 . ?
C6 H6 0.9300 . ?
C7 C12 1.383(6) . ?
C7 C8 1.403(6) . ?
C7 P1 1.817(5) . ?
C8 C9 1.374(7) . ?
C8 H8 0.9300 . ?
C9 C10 1.377(7) . ?
C9 H9 0.9300 . ?
C10 C11 1.346(7) . ?
C10 H10 0.9300 . ?
C11 C12 1.393(6) . ?
C11 H11 0.9300 . ?
C12 H12 0.9300 . ?
C13 P2 1.785(4) . ?
C13 P1 1.861(4) . ?
C13 H13A 0.9700 . ?
C13 H13B 0.9700 . ?
C14 C15 1.378(6) . ?
C14 C19 1.397(6) . ?
C14 P2 1.776(5) . ?
C15 C16 1.354(6) . ?
C15 H15 0.9300 . ?
C16 C17 1.364(7) . ?
C16 H16 0.9300 . ?
C17 C18 1.373(7) . ?
C17 H17 0.9300 . ?
C18 C19 1.380(7) . ?
C18 H18 0.9300 . ?
C19 H19 0.9300 . ?
C20 C25 1.385(6) . ?
C20 C21 1.392(6) . ?
C20 P2 1.788(4) . ?
C21 C22 1.401(7) . ?
C21 H21 0.9300 . ?
C22 C23 1.345(8) . ?
C22 H22 0.9300 . ?
C23 C24 1.353(8) . ?
C23 H23 0.9300 . ?
C24 C25 1.397(7) . ?
C24 H24 0.9300 . ?
C25 H25 0.9300 . ?
C26 C27 1.203(9) . ?
C26 O1 1.443(9) . ?
C26 H26A 0.9700 . ?
C26 H26B 0.9700 . ?
C27 H27A 0.9600 . ?
C27 H27B 0.9600 . ?
C27 H27C 0.9600 . ?
C28 O2 1.444(6) . ?
C28 C29 1.480(7) . ?
C28 H28A 0.9700 . ?
C28 H28B 0.9700 . ?
C29 H29A 0.9600 . ?
C29 H29B 0.9600 . ?
C29 H29C 0.9600 . ?
C30 O3 1.162(5) . ?
C30 Re1 1.893(6) . ?
C31 O4 1.125(5) . ?
C31 Re1 1.962(6) . ?
C32 O5 1.153(5) . ?
C32 Re1 1.909(6) . ?
C33 C34 1.367(6) . ?
C33 C38 1.392(6) . ?
C33 P4 1.816(5) . ?
C34 C35 1.390(7) . ?
C34 H34 0.9300 . ?
C35 C36 1.356(8) . ?
C35 H35 0.9300 . ?
C36 C37 1.379(8) . ?
C36 H36 0.9300 . ?
C37 C38 1.361(7) . ?
C37 H37 0.9300 . ?
C38 H38 0.9300 . ?
C39 C44 1.353(6) . ?
C39 C40 1.378(6) . ?
C39 P4 1.812(5) . ?
C40 C41 1.370(6) . ?
C40 H40 0.9300 . ?
C41 C42 1.358(7) . ?
C41 H41 0.9300 . ?
C42 C43 1.362(7) . ?
C42 H42 0.9300 . ?
C43 C44 1.397(7) . ?
C43 H43 0.9300 . ?
C44 H44 0.9300 . ?
C45 P6 1.808(4) . ?
C45 P4 1.858(4) . ?
C45 H45A 0.9700 . ?
C45 H45B 0.9700 . ?
C46 C47 1.360(6) . ?
C46 C51 1.389(6) . ?
C46 P6 1.800(4) . ?
C47 C48 1.369(6) . ?
C47 H47 0.9300 . ?
C48 C49 1.380(7) . ?
C48 H48 0.9300 . ?
C49 C50 1.352(7) . ?
C49 H49 0.9300 . ?
C50 C51 1.359(7) . ?
C50 H50 0.9300 . ?
C51 H51 0.9300 . ?
C52 C53 1.380(6) . ?
C52 C57 1.383(6) . ?
C52 P6 1.790(4) . ?
C53 C54 1.389(6) . ?
C53 H53 0.9300 . ?
C54 C55 1.372(6) . ?
C54 H54 0.9300 . ?
C55 C56 1.374(7) . ?
C55 H55 0.9300 . ?
C56 C57 1.357(6) . ?
C56 H56 0.9300 . ?
C57 H57 0.9300 . ?
C58 C59 1.420(8) . ?
C58 O6 1.448(6) . ?
C58 H58A 0.9700 . ?
C58 H58B 0.9700 . ?
C59 H59A 0.9600 . ?
C59 H59B 0.9600 . ?
C59 H59C 0.9600 . ?
C60 C61 1.437(7) . ?
C60 O7 1.465(6) . ?
C60 H60A 0.9700 . ?
C60 H60B 0.9700 . ?
C61 H61A 0.9600 . ?
C61 H61B 0.9600 . ?
C61 H61C 0.9600 . ?
C62 O8 1.154(6) . ?
C62 Re2 1.895(6) . ?
C63 O10 1.155(5) . ?
C63 Re2 1.909(5) . ?
C64 O9 1.132(6) . ?
C64 Re2 1.959(6) . ?
F1 Sb1 1.836(3) . ?
F2 Sb1 1.844(3) . ?
F3 Sb1 1.880(3) . ?
F4 Sb1 1.851(3) . ?
F5 Sb1 1.849(3) . ?
F6 Sb1 1.850(3) . ?
F7 Sb2 1.793(4) . ?
F8 Sb2 1.836(4) . ?
F9 Sb2 1.830(4) . ?
F10 Sb2 1.820(4) . ?
F11 Sb2 1.841(3) . ?
F12 Sb2 1.860(3) . ?
N1 P2 1.607(4) . ?
N1 P3 1.633(4) . ?
N1 Re1 2.297(3) . ?
N2 P6 1.621(3) . ?
N2 P5 1.630(4) . ?
N2 Re2 2.287(4) . ?
O1 P3 1.563(4) . ?
O2 P3 1.549(3) . ?
O6 P5 1.563(3) . ?
O7 P5 1.553(3) . ?
P1 Re1 2.4764(12) . ?
P3 S1 1.9650(19) . ?
P4 Re2 2.4589(12) . ?
P5 S2 1.9794(19) . ?
Re1 S1 2.5577(13) . ?
Re2 S2 2.5532(13) . ?
